data_4063413
loop_
_publ_author_name
'Rit, Arnab'
'Pape, Tania'
'Hepp, Alexander'
'Hahn, F. Ekkehardt'

_publ_section_title
;
 Supramolecular Structures from Polycarbene Ligands and Transition Metal
 Ions
;
_journal_issue 2
_journal_name_full Organometallics
_journal_page_first 334
_journal_page_last 347
_journal_paper_doi 10.1021/om101102j
_journal_volume 30
_journal_year 2011
_chemical_formula_sum 'C42 H48 Cu3 F18 N12 P3'
_chemical_formula_weight 1346.45
_chemical_name_systematic
; 
 ? 
;
_space_group_IT_number 15
_symmetry_cell_setting monoclinic
_symmetry_space_group_name_Hall '-C 2yc'
_symmetry_space_group_name_H-M 'C 1 2/c 1'
_atom_sites_solution_hydrogens geom
_atom_sites_solution_primary direct
_atom_sites_solution_secondary difmap
_audit_creation_method SHELXL-97
_cell_angle_alpha 90.00
_cell_angle_beta 109.025(2)
_cell_angle_gamma 90.00
_cell_formula_units_Z 4
_cell_length_a 19.720(3)
_cell_length_b 19.109(3)
_cell_length_c 15.484(2)
_cell_measurement_reflns_used 900
_cell_measurement_temperature 153(2)
_cell_measurement_theta_max 22.5
_cell_measurement_theta_min 1
_cell_volume 5516.1(14)
_computing_cell_refinement 'APEX2(Bruker AXS, 2007)'
_computing_data_collection 'APEX2(Bruker AXS, 2007)'
_computing_data_reduction 'SAINT,SADABS (Bruker AXS, 2007 )'
_computing_molecular_graphics
;
ORTEP3,L.J. Farrugia, J. Appl. Cryst. (1997) 30, 565
;
_computing_structure_refinement
;
SHELXL-97, G. M. Sheldrick, Acta Cryst. (2008) A64, 112-122
;
_computing_structure_solution
;
SHELXS-97 , G. M. Sheldrick, Acta Cryst. (2008) A64, 112-122
;
_diffrn_ambient_temperature 153(2)
_diffrn_detector_area_resol_mean 80
_diffrn_measured_fraction_theta_full 0.999
_diffrn_measured_fraction_theta_max 0.999
_diffrn_measurement_device_type 'CCD area detector'
_diffrn_measurement_method 'Omega and Phi scans'
_diffrn_radiation_monochromator graphite
_diffrn_radiation_source 'rotating anode'
_diffrn_radiation_type MoK\a
_diffrn_radiation_wavelength 0.71073
_diffrn_reflns_av_R_equivalents 0.0214
_diffrn_reflns_av_sigmaI/netI 0.0194
_diffrn_reflns_limit_h_max 27
_diffrn_reflns_limit_h_min -27
_diffrn_reflns_limit_k_max 26
_diffrn_reflns_limit_k_min -26
_diffrn_reflns_limit_l_max 21
_diffrn_reflns_limit_l_min -21
_diffrn_reflns_number 31963
_diffrn_reflns_theta_full 29.99
_diffrn_reflns_theta_max 29.99
_diffrn_reflns_theta_min 1.53
_exptl_absorpt_coefficient_mu 1.338
_exptl_absorpt_correction_T_max 0.8891
_exptl_absorpt_correction_T_min 0.7948
_exptl_absorpt_correction_type multi-scan
_exptl_absorpt_process_details
; 
 Corrections were done with the SADABS program, utilizing the none merged
 raw data obtained from the integration process. Integration and final cell
 refinement were done with SAINT.

 SADABS reports ratio of Tmin/Tmax = 0.867455  

;
_exptl_crystal_colour colourless
_exptl_crystal_density_diffrn 1.621
_exptl_crystal_density_method 'not measured'
_exptl_crystal_description 'transparent prism'
_exptl_crystal_F_000 2712
_exptl_crystal_size_max 0.18
_exptl_crystal_size_mid 0.12
_exptl_crystal_size_min 0.09
_refine_diff_density_max 1.213
_refine_diff_density_min -0.928
_refine_diff_density_rms 0.094
_refine_ls_extinction_method none
_refine_ls_goodness_of_fit_ref 1.022
_refine_ls_hydrogen_treatment noref
_refine_ls_matrix_type full
_refine_ls_number_parameters 361
_refine_ls_number_reflns 8058
_refine_ls_number_restraints 0
_refine_ls_restrained_S_all 1.022
_refine_ls_R_factor_all 0.0659
_refine_ls_R_factor_gt 0.0520
_refine_ls_shift/su_max 0.000
_refine_ls_shift/su_mean 0.000
_refine_ls_structure_factor_coef Fsqd
_refine_ls_weighting_details 'calc w=1/[\s^2^(Fo^2^)+(0.0832P)^2^+15.1986P] where P=(Fo^2^+2Fc^2^)/3'
_refine_ls_weighting_scheme calc
_refine_ls_wR_factor_gt 0.1424
_refine_ls_wR_factor_ref 0.1562
_reflns_number_gt 6459
_reflns_number_total 8058
_reflns_threshold_expression >2sigma(I)
_cod_data_source_file om101102j_si_002.cif
_cod_data_source_block sad
_cod_original_cell_volume 5516.2(13)
_cod_original_sg_symbol_H-M C2/c
_cod_database_code 4063413

loop_
_symmetry_equiv_pos_as_xyz
'x, y, z'
'-x, y, -z+1/2'
'x+1/2, y+1/2, z'
'-x+1/2, y+1/2, -z+1/2'
'-x, -y, -z'
'x, -y, z-1/2'
'-x+1/2, -y+1/2, -z'
'x+1/2, -y+1/2, z-1/2'

loop_
_atom_site_label
_atom_site_type_symbol
_atom_site_fract_x
_atom_site_fract_y
_atom_site_fract_z
_atom_site_U_iso_or_equiv
_atom_site_adp_type
_atom_site_occupancy
_atom_site_symmetry_multiplicity
_atom_site_calc_flag
_atom_site_refinement_flags
_atom_site_disorder_assembly
_atom_site_disorder_group
Cu1 Cu 0.135322(17) 0.104679(17) 0.20451(2) 0.03143(10) Uani 1 1 d . . .
Cu2 Cu 0.0000 0.37537(2) 0.2500 0.03097(12) Uani 1 2 d S . .
N1 N 0.05848(14) -0.02778(13) 0.13598(17) 0.0367(5) Uani 1 1 d . . .
N2 N -0.01189(13) 0.06023(12) 0.10718(16) 0.0326(4) Uani 1 1 d . . .
N3 N 0.01336(14) 0.31249(13) 0.08406(17) 0.0361(5) Uani 1 1 d . . .
N4 N 0.07296(15) 0.40803(14) 0.11386(19) 0.0411(5) Uani 1 1 d . . .
N5 N 0.18913(13) 0.21371(13) 0.34197(18) 0.0375(5) Uani 1 1 d . . .
N6 N 0.26482(14) 0.19460(14) 0.2727(2) 0.0430(6) Uani 1 1 d . . .
C1 C 0.05890(15) 0.04224(15) 0.14347(19) 0.0340(5) Uani 1 1 d . . .
C2 C -0.01007(18) -0.05350(16) 0.0967(2) 0.0388(6) Uani 1 1 d . . .
H2 H -0.0232 -0.1013 0.0848 0.047 Uiso 1 1 calc R . .
C3 C -0.05478(17) 0.00152(16) 0.0785(2) 0.0376(6) Uani 1 1 d . . .
H3 H -0.1055 0.0005 0.0515 0.045 Uiso 1 1 calc R . .
C4 C 0.12297(19) -0.07196(18) 0.1639(3) 0.0483(8) Uani 1 1 d . . .
H4A H 0.1559 -0.0563 0.1313 0.058 Uiso 1 1 calc R . .
H4B H 0.1090 -0.1208 0.1453 0.058 Uiso 1 1 calc R . .
C5 C 0.1618(2) -0.0703(2) 0.2639(3) 0.0657(11) Uani 1 1 d . . .
H5A H 0.1788 -0.0226 0.2822 0.099 Uiso 1 1 calc R . .
H5B H 0.2029 -0.1022 0.2785 0.099 Uiso 1 1 calc R . .
H5C H 0.1294 -0.0849 0.2968 0.099 Uiso 1 1 calc R . .
C6 C -0.03837(15) 0.12984(14) 0.10671(18) 0.0327(5) Uani 1 1 d . . .
C7 C -0.00123(15) 0.18680(15) 0.08944(18) 0.0340(5) Uani 1 1 d . . .
H7 H 0.0413 0.1803 0.0743 0.041 Uiso 1 1 calc R . .
C8 C -0.02733(15) 0.25349(15) 0.09468(19) 0.0339(5) Uani 1 1 d . . .
C9 C -0.09082(15) 0.26449(15) 0.1146(2) 0.0359(6) Uani 1 1 d . . .
H9 H -0.1088 0.3103 0.1167 0.043 Uiso 1 1 calc R . .
C10 C 0.02955(16) 0.36742(15) 0.1435(2) 0.0356(5) Uani 1 1 d . . .
C11 C 0.04816(19) 0.31875(18) 0.0194(2) 0.0449(7) Uani 1 1 d . . .
H11 H 0.0464 0.2867 -0.0282 0.054 Uiso 1 1 calc R . .
C12 C 0.0849(2) 0.37922(18) 0.0378(2) 0.0483(8) Uani 1 1 d . . .
H12 H 0.1135 0.3986 0.0050 0.058 Uiso 1 1 calc R . .
C13 C 0.1032(2) 0.47521(18) 0.1569(3) 0.0518(8) Uani 1 1 d . . .
H13A H 0.1510 0.4821 0.1503 0.062 Uiso 1 1 calc R . .
H13B H 0.1097 0.4730 0.2230 0.062 Uiso 1 1 calc R . .
C14 C 0.0570(3) 0.5358(2) 0.1163(4) 0.0746(13) Uani 1 1 d . . .
H14A H 0.0514 0.5390 0.0512 0.112 Uiso 1 1 calc R . .
H14B H 0.0792 0.5788 0.1473 0.112 Uiso 1 1 calc R . .
H14C H 0.0098 0.5297 0.1236 0.112 Uiso 1 1 calc R . .
C15 C 0.10177(15) 0.13889(15) 0.37411(19) 0.0338(5) Uani 1 1 d . . .
H15 H 0.1279 0.0994 0.3648 0.041 Uiso 1 1 calc R . .
C16 C 0.12668(15) 0.20584(15) 0.36868(19) 0.0337(5) Uani 1 1 d . . .
C17 C 0.20134(15) 0.17268(15) 0.2765(2) 0.0371(6) Uani 1 1 d . . .
C18 C 0.24477(17) 0.26109(17) 0.3774(3) 0.0468(7) Uani 1 1 d . . .
H18 H 0.2485 0.2955 0.4231 0.056 Uiso 1 1 calc R . .
C19 C 0.29202(18) 0.24816(18) 0.3339(3) 0.0518(8) Uani 1 1 d . . .
H19 H 0.3363 0.2717 0.3435 0.062 Uiso 1 1 calc R . .
C20 C 0.29705(19) 0.1678(2) 0.2055(3) 0.0528(8) Uani 1 1 d . . .
H20A H 0.2859 0.1174 0.1951 0.063 Uiso 1 1 calc R . .
H20B H 0.3498 0.1728 0.2307 0.063 Uiso 1 1 calc R . .
C21 C 0.2702(3) 0.2057(3) 0.1167(3) 0.0773(14) Uani 1 1 d . . .
H21A H 0.2194 0.1947 0.0868 0.116 Uiso 1 1 calc R . .
H21B H 0.2977 0.1910 0.0773 0.116 Uiso 1 1 calc R . .
H21C H 0.2758 0.2562 0.1276 0.116 Uiso 1 1 calc R . .
P1 P 0.20946(5) 0.46746(6) 0.45071(6) 0.0511(2) Uani 1 1 d . . .
F1 F 0.2556(4) 0.5113(3) 0.4099(7) 0.245(4) Uani 1 1 d . . .
F2 F 0.1838(3) 0.4191(2) 0.3644(2) 0.1335(18) Uani 1 1 d . . .
F3 F 0.1501(2) 0.5240(2) 0.4073(3) 0.1410(19) Uani 1 1 d . . .
F4 F 0.1610(5) 0.4213(4) 0.4835(6) 0.250(4) Uani 1 1 d . . .
F5 F 0.2283(3) 0.5075(3) 0.5408(3) 0.156(2) Uani 1 1 d . . .
F6 F 0.27559(19) 0.4167(2) 0.4851(3) 0.1184(14) Uani 1 1 d . . .
P2 P 1.0000 0.76457(7) 0.2500 0.0454(3) Uani 1 2 d S . .
F7 F 1.0000 0.8476(2) 0.2500 0.0964(15) Uani 1 2 d S . .
F8 F 0.95295(13) 0.76538(15) 0.31688(18) 0.0693(7) Uani 1 1 d . . .
F9 F 0.9871(15) 0.6856(3) 0.2252(10) 0.130(8) Uani 0.50 1 d P . .
F10 F 0.93046(16) 0.7673(3) 0.1648(2) 0.1215(16) Uani 1 1 d . . .

loop_
_atom_site_aniso_label
_atom_site_aniso_U_11
_atom_site_aniso_U_22
_atom_site_aniso_U_33
_atom_site_aniso_U_23
_atom_site_aniso_U_13
_atom_site_aniso_U_12
Cu1 0.02759(17) 0.03166(18) 0.03716(19) -0.00145(12) 0.01347(13) -0.00295(11)
Cu2 0.0401(3) 0.0295(2) 0.0259(2) 0.000 0.01437(18) 0.000
N1 0.0443(13) 0.0351(12) 0.0370(12) 0.0003(9) 0.0219(10) 0.0019(10)
N2 0.0372(11) 0.0317(11) 0.0328(11) -0.0023(9) 0.0166(9) -0.0005(9)
N3 0.0447(13) 0.0325(11) 0.0351(12) 0.0029(9) 0.0185(10) -0.0005(9)
N4 0.0458(14) 0.0369(12) 0.0417(13) 0.0052(10) 0.0156(11) -0.0045(10)
N5 0.0315(11) 0.0346(12) 0.0468(13) -0.0007(10) 0.0134(10) -0.0039(9)
N6 0.0366(13) 0.0355(12) 0.0622(17) 0.0015(11) 0.0235(12) -0.0028(10)
C1 0.0388(13) 0.0347(13) 0.0341(13) -0.0001(10) 0.0195(11) 0.0023(10)
C2 0.0512(17) 0.0321(13) 0.0390(14) -0.0029(11) 0.0228(13) -0.0050(12)
C3 0.0430(15) 0.0359(14) 0.0378(14) -0.0053(11) 0.0185(12) -0.0065(11)
C4 0.0524(18) 0.0422(17) 0.058(2) 0.0063(14) 0.0296(16) 0.0144(14)
C5 0.051(2) 0.070(3) 0.068(3) 0.001(2) 0.0076(18) 0.0179(19)
C6 0.0375(13) 0.0323(13) 0.0294(12) -0.0019(10) 0.0123(10) 0.0002(10)
C7 0.0376(13) 0.0356(13) 0.0318(12) -0.0011(10) 0.0153(11) -0.0003(10)
C8 0.0387(14) 0.0331(13) 0.0317(12) 0.0024(10) 0.0138(11) -0.0011(10)
C9 0.0364(13) 0.0334(13) 0.0374(14) 0.0000(10) 0.0114(11) 0.0028(10)
C10 0.0396(14) 0.0320(13) 0.0357(13) 0.0031(10) 0.0130(11) 0.0000(11)
C11 0.0597(19) 0.0420(16) 0.0414(16) 0.0006(12) 0.0279(15) -0.0020(14)
C12 0.059(2) 0.0450(17) 0.0492(18) 0.0072(14) 0.0288(16) -0.0036(14)
C13 0.058(2) 0.0443(17) 0.0491(18) -0.0001(14) 0.0114(15) -0.0169(15)
C14 0.078(3) 0.047(2) 0.091(3) -0.012(2) 0.017(3) -0.009(2)
C15 0.0342(13) 0.0335(13) 0.0341(13) 0.0025(10) 0.0117(10) 0.0017(10)
C16 0.0301(12) 0.0352(13) 0.0357(13) 0.0005(10) 0.0105(10) -0.0012(10)
C17 0.0325(13) 0.0339(13) 0.0474(16) 0.0051(11) 0.0166(12) 0.0000(10)
C18 0.0394(15) 0.0379(15) 0.064(2) -0.0077(14) 0.0188(15) -0.0099(12)
C19 0.0375(16) 0.0406(16) 0.081(3) -0.0080(16) 0.0240(16) -0.0105(13)
C20 0.0432(17) 0.0506(19) 0.076(2) -0.0022(17) 0.0349(17) -0.0021(14)
C21 0.065(3) 0.107(4) 0.071(3) 0.005(3) 0.037(2) 0.005(3)
P1 0.0392(4) 0.0638(6) 0.0460(5) -0.0129(4) 0.0082(4) 0.0089(4)
F1 0.239(6) 0.130(4) 0.489(12) 0.135(6) 0.289(8) 0.069(4)
F2 0.175(4) 0.108(3) 0.071(2) -0.0283(19) -0.023(2) 0.069(3)
F3 0.115(3) 0.151(4) 0.133(3) -0.031(3) 0.008(2) 0.087(3)
F4 0.310(9) 0.230(7) 0.306(9) -0.097(6) 0.233(8) -0.175(7)
F5 0.175(4) 0.177(4) 0.083(2) -0.074(3) -0.004(3) 0.019(4)
F6 0.089(2) 0.112(3) 0.111(3) -0.002(2) -0.025(2) 0.044(2)
P2 0.0369(5) 0.0481(6) 0.0600(7) 0.000 0.0279(5) 0.000
F7 0.177(5) 0.055(2) 0.077(3) 0.000 0.070(3) 0.000
F8 0.0567(13) 0.0902(18) 0.0790(16) 0.0084(14) 0.0468(13) 0.0114(12)
F9 0.24(2) 0.042(2) 0.188(18) -0.024(5) 0.178(19) -0.030(6)
F10 0.0535(15) 0.237(5) 0.0725(19) -0.049(2) 0.0178(14) -0.019(2)

loop_
_atom_type_symbol
_atom_type_description
_atom_type_scat_dispersion_real
_atom_type_scat_dispersion_imag
_atom_type_scat_source
C C 0.0033 0.0016 'International Tables Vol C Tables 4.2.6.8 and 6.1.1.4'
H H 0.0000 0.0000 'International Tables Vol C Tables 4.2.6.8 and 6.1.1.4'
N N 0.0061 0.0033 'International Tables Vol C Tables 4.2.6.8 and 6.1.1.4'
F F 0.0171 0.0103 'International Tables Vol C Tables 4.2.6.8 and 6.1.1.4'
P P 0.1023 0.0942 'International Tables Vol C Tables 4.2.6.8 and 6.1.1.4'
Cu Cu 0.3201 1.2651 'International Tables Vol C Tables 4.2.6.8 and 6.1.1.4'

loop_
_geom_angle_atom_site_label_1
_geom_angle_atom_site_label_2
_geom_angle_atom_site_label_3
_geom_angle
_geom_angle_site_symmetry_1
_geom_angle_site_symmetry_3
_geom_angle_publ_flag
C1 Cu1 C17 170.30(12) . . ?
C10 Cu2 C10 170.95(17) 2 . ?
C1 N1 C2 111.8(3) . . ?
C1 N1 C4 124.5(3) . . ?
C2 N1 C4 123.7(3) . . ?
C1 N2 C3 111.2(2) . . ?
C1 N2 C6 124.0(2) . . ?
C3 N2 C6 124.6(2) . . ?
C10 N3 C11 111.0(3) . . ?
C10 N3 C8 123.2(2) . . ?
C11 N3 C8 125.4(3) . . ?
C10 N4 C12 111.3(3) . . ?
C10 N4 C13 123.7(3) . . ?
C12 N4 C13 124.9(3) . . ?
C17 N5 C18 111.1(3) . . ?
C17 N5 C16 122.2(2) . . ?
C18 N5 C16 126.7(3) . . ?
C17 N6 C19 111.2(3) . . ?
C17 N6 C20 123.1(3) . . ?
C19 N6 C20 125.6(3) . . ?
N1 C1 N2 103.8(2) . . ?
N1 C1 Cu1 130.2(2) . . ?
N2 C1 Cu1 125.5(2) . . ?
C3 C2 N1 107.2(3) . . ?
C2 C3 N2 106.0(3) . . ?
N1 C4 C5 113.4(3) . . ?
C7 C6 C15 120.9(3) . 2 ?
C7 C6 N2 121.1(2) . . ?
C15 C6 N2 117.9(2) 2 . ?
C6 C7 C8 118.7(3) . . ?
C7 C8 C9 121.8(3) . . ?
C7 C8 N3 119.1(3) . . ?
C9 C8 N3 119.0(3) . . ?
C16 C9 C8 117.7(3) 2 . ?
N4 C10 N3 104.4(3) . . ?
N4 C10 Cu2 130.7(2) . . ?
N3 C10 Cu2 124.7(2) . . ?
C12 C11 N3 106.2(3) . . ?
C11 C12 N4 107.0(3) . . ?
N4 C13 C14 112.6(3) . . ?
C16 C15 C6 119.4(3) . 2 ?
C15 C16 C9 121.4(3) . 2 ?
C15 C16 N5 118.1(3) . . ?
C9 C16 N5 120.4(3) 2 . ?
N6 C17 N5 104.3(3) . . ?
N6 C17 Cu1 130.8(2) . . ?
N5 C17 Cu1 124.8(2) . . ?
C19 C18 N5 105.7(3) . . ?
C18 C19 N6 107.7(3) . . ?
N6 C20 C21 112.1(3) . . ?
F4 P1 F1 175.3(5) . . ?
F4 P1 F5 88.7(4) . . ?
F1 P1 F5 95.9(4) . . ?
F4 P1 F2 83.0(4) . . ?
F1 P1 F2 92.3(4) . . ?
F5 P1 F2 171.7(3) . . ?
F4 P1 F6 94.1(5) . . ?
F1 P1 F6 86.4(3) . . ?
F5 P1 F6 94.1(2) . . ?
F2 P1 F6 85.8(2) . . ?
F4 P1 F3 94.6(5) . . ?
F1 P1 F3 84.7(3) . . ?
F5 P1 F3 88.4(2) . . ?
F2 P1 F3 93.0(2) . . ?
F6 P1 F3 171.0(3) . . ?
F9 P2 F9 28.7(15) 2_755 . ?
F9 P2 F10 105.6(10) 2_755 . ?
F9 P2 F10 78.3(10) . . ?
F9 P2 F10 78.3(10) 2_755 2_755 ?
F9 P2 F10 105.6(10) . 2_755 ?
F10 P2 F10 176.2(4) . 2_755 ?
F9 P2 F7 165.7(8) 2_755 . ?
F9 P2 F7 165.7(8) . . ?
F10 P2 F7 88.1(2) . . ?
F10 P2 F7 88.1(2) 2_755 . ?
F9 P2 F8 86.1(6) 2_755 . ?
F9 P2 F8 94.9(7) . . ?
F10 P2 F8 90.68(15) . . ?
F10 P2 F8 89.28(15) 2_755 . ?
F7 P2 F8 89.45(11) . . ?
F9 P2 F8 94.9(7) 2_755 2_755 ?
F9 P2 F8 86.1(6) . 2_755 ?
F10 P2 F8 89.28(15) . 2_755 ?
F10 P2 F8 90.68(15) 2_755 2_755 ?
F7 P2 F8 89.45(11) . 2_755 ?
F8 P2 F8 178.9(2) . 2_755 ?
F9 F9 P2 75.7(8) 2_755 . ?

loop_
_geom_bond_atom_site_label_1
_geom_bond_atom_site_label_2
_geom_bond_distance
_geom_bond_site_symmetry_2
_geom_bond_publ_flag
Cu1 C1 1.913(3) . ?
Cu1 C17 1.918(3) . ?
Cu2 C10 1.925(3) 2 ?
Cu2 C10 1.925(3) . ?
N1 C1 1.343(4) . ?
N1 C2 1.379(4) . ?
N1 C4 1.469(4) . ?
N2 C1 1.368(4) . ?
N2 C3 1.388(4) . ?
N2 C6 1.428(4) . ?
N3 C10 1.364(4) . ?
N3 C11 1.391(4) . ?
N3 C8 1.424(4) . ?
N4 C10 1.342(4) . ?
N4 C12 1.387(4) . ?
N4 C13 1.480(4) . ?
N5 C17 1.364(4) . ?
N5 C18 1.390(4) . ?
N5 C16 1.429(4) . ?
N6 C17 1.340(4) . ?
N6 C19 1.380(5) . ?
N6 C20 1.476(4) . ?
C2 C3 1.342(4) . ?
C4 C5 1.487(6) . ?
C6 C7 1.386(4) . ?
C6 C15 1.387(4) 2 ?
C7 C8 1.387(4) . ?
C8 C9 1.399(4) . ?
C9 C16 1.394(4) 2 ?
C11 C12 1.344(5) . ?
C13 C14 1.481(6) . ?
C15 C16 1.383(4) . ?
C15 C6 1.387(4) 2 ?
C16 C9 1.394(4) 2 ?
C18 C19 1.339(5) . ?
C20 C21 1.491(6) . ?
P1 F4 1.505(5) . ?
P1 F1 1.519(4) . ?
P1 F5 1.528(3) . ?
P1 F2 1.567(3) . ?
P1 F6 1.573(3) . ?
P1 F3 1.575(3) . ?
P2 F9 1.557(6) 2_755 ?
P2 F9 1.557(6) . ?
P2 F10 1.564(3) . ?
P2 F10 1.564(3) 2_755 ?
P2 F7 1.587(4) . ?
P2 F8 1.600(2) . ?
P2 F8 1.600(2) 2_755 ?
F9 F9 0.77(4) 2_755 ?
